data_8105190
loop_
_publ_author_name
'Cong, Chen'
'Yun, Xiao'
'Chong, Li'
'LiZhen, Chen'
'Jianlong, Wang'

_publ_section_title
;
 The crystal structure of 1-methyl-1H-pyrazol-2-ium nitrate, C4H7O3N3
;
_journal_issue 2
_journal_name_full 'Zeitschrift f\"ur Kristallographie - New Crystal Structures'
_journal_page_first 237
_journal_page_last 238
_journal_paper_doi 10.1515/ncrs-2021-0474
_journal_volume 237
_journal_year 2022
_chemical_formula_moiety 'N O3, 0.5(C8 H14 N4)'
_chemical_formula_sum 'C4 H7 N3 O3'
_chemical_formula_weight 145.13
_space_group_crystal_system orthorhombic
_space_group_IT_number 62
_space_group_name_Hall '-P 2ac 2n'
_space_group_name_H-M_alt 'P n m a'
_atom_sites_solution_hydrogens mixed
_atom_sites_solution_primary dual
_cell_angle_alpha 90
_cell_angle_beta 90
_cell_angle_gamma 90
_cell_formula_units_Z 4
_cell_length_a 14.2289(10)
_cell_length_b 6.1881(4)
_cell_length_c 7.5592(5)
_cell_measurement_reflns_used 1247
_cell_measurement_temperature 150
_cell_measurement_theta_max 26.077
_cell_measurement_theta_min 2.863
_cell_volume 665.59(8)
_computing_cell_refinement 'SAINT V8.40A (?, 2016)'
_computing_data_reduction 'SAINT V8.40A (?, 2016)'
_computing_molecular_graphics 'Olex2 (Dolomanov et al., 2009)'
_computing_publication_material 'Olex2 (Dolomanov et al., 2009)'
_computing_structure_refinement 'ShelXL (Sheldrick, 2015)'
_computing_structure_solution 'ShelXT (Sheldrick, 2015)'
_diffrn_ambient_temperature 150.0
_diffrn_measured_fraction_theta_full 0.992
_diffrn_measured_fraction_theta_max 0.988
_diffrn_measurement_device_type 'Bruker D8 VENTURE'
_diffrn_measurement_method '\f and \w scans'
_diffrn_radiation_type MoK\a
_diffrn_radiation_wavelength 0.71073
_diffrn_reflns_av_R_equivalents 0.0413
_diffrn_reflns_av_unetI/netI 0.0314
_diffrn_reflns_Laue_measured_fraction_full 0.992
_diffrn_reflns_Laue_measured_fraction_max 0.988
_diffrn_reflns_limit_h_max 17
_diffrn_reflns_limit_h_min -16
_diffrn_reflns_limit_k_max 7
_diffrn_reflns_limit_k_min -7
_diffrn_reflns_limit_l_max 9
_diffrn_reflns_limit_l_min -8
_diffrn_reflns_number 3531
_diffrn_reflns_point_group_measured_fraction_full 0.992
_diffrn_reflns_point_group_measured_fraction_max 0.988
_diffrn_reflns_theta_full 25.242
_diffrn_reflns_theta_max 26.355
_diffrn_reflns_theta_min 2.863
_diffrn_standards_number 0
_exptl_absorpt_coefficient_mu 0.124
_exptl_absorpt_correction_T_max 0.7454
_exptl_absorpt_correction_T_min 0.6319
_exptl_absorpt_correction_type multi-scan
_exptl_absorpt_process_details
'SADABS-2016/2 (Bruker,2016/2) was used for absorption correction. wR2(int) was 0.0967 before and 0.0403 after correction. The Ratio of minimum to maximum transmission is 0.8477. The \l/2 correction factor is Not present.'
_exptl_crystal_colour colourless
_exptl_crystal_colour_primary colourless
_exptl_crystal_density_diffrn 1.448
_exptl_crystal_description block
_exptl_crystal_F_000 304
_exptl_crystal_size_max 0.15
_exptl_crystal_size_mid 0.08
_exptl_crystal_size_min 0.05
_refine_diff_density_max 0.211
_refine_diff_density_min -0.254
_refine_diff_density_rms 0.044
_refine_ls_extinction_coef .
_refine_ls_extinction_method none
_refine_ls_goodness_of_fit_ref 1.082
_refine_ls_hydrogen_treatment mixed
_refine_ls_matrix_type full
_refine_ls_number_parameters 65
_refine_ls_number_reflns 737
_refine_ls_number_restraints 1
_refine_ls_restrained_S_all 1.091
_refine_ls_R_factor_all 0.0619
_refine_ls_R_factor_gt 0.0427
_refine_ls_shift/su_max 0.000
_refine_ls_shift/su_mean 0.000
_refine_ls_structure_factor_coef Fsqd
_refine_ls_weighting_details 'w=1/[\s^2^(Fo^2^)+(0.0449P)^2^+0.2821P] where P=(Fo^2^+2Fc^2^)/3'
_refine_ls_weighting_scheme calc
_refine_ls_wR_factor_gt 0.0980
_refine_ls_wR_factor_ref 0.1098
_reflns_Friedel_coverage 0.000
_reflns_Friedel_fraction_full .
_reflns_Friedel_fraction_max .
_reflns_number_gt 585
_reflns_number_total 737
_reflns_threshold_expression 'I > 2\s(I)'
_cod_data_source_file suppl_j_ncrs-2021-0474_suppl.cif
_cod_data_source_block c
_cod_database_code 8105190
_shelx_space_group_comment
;
The symmetry employed for this shelxl refinement is uniquely defined
by the following loop, which should always be used as a source of
symmetry information in preference to the above space-group names.
They are only intended as comments.
;
_shelx_estimated_absorpt_t_max 0.994
_shelx_estimated_absorpt_t_min 0.982
_olex2_refinement_description
;
1. Fixed Uiso
 At 1.2 times of:
  All C(H) groups
 At 1.5 times of:
  All C(H,H,H) groups
2. Restrained distances
 N2-H2
 0.87 with sigma of 0.02
3. Others
 Fixed Sof: H1C(0.5) H1B(0.5) H1A(0.5)
4.a Aromatic/amide H refined with riding coordinates:
 C2(H2A), C3(H3), C4(H4)
4.b Idealised Me refined as rotating group:
 C1(H1C,H1B,H1A)
;
_olex2_submission_special_instructions 'No special instructions were received'

loop_
_space_group_symop_operation_xyz
'x, y, z'
'-x+1/2, -y, z+1/2'
'-x, y+1/2, -z'
'x+1/2, -y+1/2, -z+1/2'
'-x, -y, -z'
'x-1/2, y, -z-1/2'
'x, -y-1/2, z'
'-x-1/2, y-1/2, z-1/2'

loop_
_atom_site_label
_atom_site_type_symbol
_atom_site_fract_x
_atom_site_fract_y
_atom_site_fract_z
_atom_site_U_iso_or_equiv
_atom_site_adp_type
_atom_site_occupancy
_atom_site_site_symmetry_order
_atom_site_calc_flag
_atom_site_refinement_flags_posn
_atom_site_refinement_flags_adp
_atom_site_refinement_flags_occupancy
_atom_site_disorder_assembly
_atom_site_disorder_group
O1 O 0.55042(10) 0.250000 0.5349(2) 0.0363(5) Uani 1 2 d S T P . .
O2 O 0.65501(11) 0.250000 0.3276(2) 0.0419(5) Uani 1 2 d S T P . .
O3 O 0.50675(14) 0.250000 0.2602(2) 0.0463(6) Uani 1 2 d S T P . .
N2 N 0.36760(13) 0.250000 0.5856(2) 0.0273(5) Uani 1 2 d DS T P . .
N1 N 0.33810(13) 0.250000 0.7545(2) 0.0276(5) Uani 1 2 d S T P . .
N3 N 0.57104(13) 0.250000 0.3713(3) 0.0303(5) Uani 1 2 d S T P . .
C2 C 0.24443(17) 0.250000 0.7564(4) 0.0359(7) Uani 1 2 d S T P . .
H2A H 0.205788 0.250000 0.858919 0.043 Uiso 1 2 calc RS T P . .
C3 C 0.21338(16) 0.250000 0.5833(4) 0.0385(7) Uani 1 2 d S T P . .
H3 H 0.150044 0.250000 0.543535 0.046 Uiso 1 2 calc RS T P . .
C4 C 0.29281(16) 0.250000 0.4807(3) 0.0339(6) Uani 1 2 d S T P . .
H4 H 0.294106 0.250000 0.355042 0.041 Uiso 1 2 calc RS T P . .
C1 C 0.40502(19) 0.250000 0.8999(3) 0.0410(7) Uani 1 2 d S T P . .
H1C H 0.372162 0.282803 1.010671 0.062 Uiso 0.5 1 calc GR . . A -1
H1B H 0.453335 0.359746 0.878360 0.062 Uiso 0.5 1 calc GR . . A -1
H1A H 0.434655 0.107450 0.908807 0.062 Uiso 0.5 1 calc GR . . A -1
H2 H 0.4313(14) 0.250000 0.551(4) 0.084(12) Uiso 1 2 d DS T P . .

loop_
_atom_site_aniso_label
_atom_site_aniso_U_11
_atom_site_aniso_U_22
_atom_site_aniso_U_33
_atom_site_aniso_U_23
_atom_site_aniso_U_13
_atom_site_aniso_U_12
O1 0.0266(9) 0.0594(12) 0.0231(9) 0.000 0.0024(7) 0.000
O2 0.0323(10) 0.0501(12) 0.0432(12) 0.000 0.0153(8) 0.000
O3 0.0473(11) 0.0625(13) 0.0289(11) 0.000 -0.0119(8) 0.000
N2 0.0246(10) 0.0346(11) 0.0228(11) 0.000 0.0027(8) 0.000
N1 0.0282(10) 0.0313(11) 0.0233(11) 0.000 0.0024(8) 0.000
N3 0.0345(11) 0.0284(11) 0.0282(12) 0.000 0.0022(9) 0.000
C2 0.0277(13) 0.0343(13) 0.0456(17) 0.000 0.0117(11) 0.000
C3 0.0235(12) 0.0395(15) 0.0527(18) 0.000 -0.0057(11) 0.000
C4 0.0337(13) 0.0390(14) 0.0290(14) 0.000 -0.0064(11) 0.000
C1 0.0489(15) 0.0457(16) 0.0285(14) 0.000 -0.0089(12) 0.000

loop_
_atom_type_symbol
_atom_type_description
_atom_type_scat_dispersion_real
_atom_type_scat_dispersion_imag
_atom_type_scat_source
C C 0.0033 0.0016 'International Tables Vol C Tables 4.2.6.8 and 6.1.1.4'
H H 0.0000 0.0000 'International Tables Vol C Tables 4.2.6.8 and 6.1.1.4'
N N 0.0061 0.0033 'International Tables Vol C Tables 4.2.6.8 and 6.1.1.4'
O O 0.0106 0.0060 'International Tables Vol C Tables 4.2.6.8 and 6.1.1.4'

loop_
_geom_angle_atom_site_label_1
_geom_angle_atom_site_label_2
_geom_angle_atom_site_label_3
_geom_angle
_geom_angle_site_symmetry_1
_geom_angle_site_symmetry_3
C4 N2 N1 108.49(19) . .
N2 N1 C1 120.91(19) . .
C2 N1 N2 108.8(2) . .
C2 N1 C1 130.3(2) . .
O2 N3 O1 118.80(19) . .
O2 N3 O3 122.0(2) . .
O3 N3 O1 119.21(19) . .
N1 C2 C3 108.0(2) . .
C4 C3 C2 105.8(2) . .
N2 C4 C3 108.8(2) . .

loop_
_geom_bond_atom_site_label_1
_geom_bond_atom_site_label_2
_geom_bond_distance
_geom_bond_site_symmetry_2
O1 N3 1.271(3) .
O2 N3 1.240(2) .
O3 N3 1.242(2) .
N2 N1 1.344(3) .
N2 C4 1.327(3) .
N1 C2 1.333(3) .
N1 C1 1.455(3) .
C2 C3 1.381(4) .
C3 C4 1.371(3) .
